data_7009557
loop_
_publ_author_name
'Daniela Belli Dell'Amico'
'Rocco Alessio'
'Fausto Calderazzo'
'Fabrizio Della Pina'
'Ulli Englert'
'Guido Pampaloni'
'Vincenzo Passarelli'

_publ_section_title
;
 Synproportionation reactions between copper(II) trihalogenoacetates
 Cu(CX3CO2)2, X&#x00A0;=&#x00A0;F, Cl or Br, and copper in the presence
 of carbon monoxide
;
_journal_issue 13
_journal_name_full 'J. Chem. Soc., Dalton Trans.'
_journal_page_first 2067
_journal_page_last 2075
_journal_paper_doi 10.1039/b001889i
_journal_year 2000
_chemical_formula_sum 'C12 H2 Cl18 Cu2 O12'
_chemical_formula_weight 1103.38
_chemical_name_common ' chloroacetato derivative Cu2(CCl3COO)4(CCl3COOH)2'
_space_group_crystal_system triclinic
_space_group_IT_number 2
_space_group_name_Hall '-P 1'
_space_group_name_H-M_alt 'P -1'
_atom_type_scat_source International_Tables_for_Xray_Crystallography
_cell_angle_alpha 79.00(2)
_cell_angle_beta 67.62(3)
_cell_angle_gamma 73.08(2)
_cell_formula_units_Z 1.00
_cell_length_a 9.354(4)
_cell_length_b 9.650(1)
_cell_length_c 10.875(5)
_cell_measurement_reflns_used 25
_cell_measurement_temperature 203
_cell_measurement_theta_max 12
_cell_measurement_theta_min 9
_cell_volume 864.9(6)
_computing_cell_refinement CAD4_(Enraf-Nonius,_1977)
_computing_data_collection CAD4_(Enraf-Nonius,_1977)
_computing_data_reduction PROCESS_MolEN_(Fair,_1990)
_computing_molecular_graphics ORTEP_(Johnson,_1976)
_computing_publication_material CIF_VAX_MolEN_(Fair,_1990)
_computing_structure_refinement LSFM_MolEN_(Fair,_1990)
_computing_structure_solution none
_diffrn_ambient_temperature 203
_diffrn_measurement_device Enraf_Nonius_CAD4
_diffrn_measurement_method \q/2\q
_diffrn_radiation_type Mo-K\a
_diffrn_radiation_wavelength 0.71073
_diffrn_reflns_av_R_equivalents 0.047
_diffrn_reflns_limit_h_max 11
_diffrn_reflns_limit_h_min -11
_diffrn_reflns_limit_k_max 11
_diffrn_reflns_limit_k_min -11
_diffrn_reflns_limit_l_max 20
_diffrn_reflns_limit_l_min -13
_diffrn_reflns_number 6832
_diffrn_reflns_theta_max 45.0
_diffrn_reflns_theta_min 2.0
_diffrn_standards_decay_% 0.00
_diffrn_standards_interval_time 120
_diffrn_standards_number 3
_exptl_absorpt_coefficient_mu 2.687
_exptl_absorpt_correction_T_max 1.000
_exptl_absorpt_correction_T_min 0.785
_exptl_absorpt_correction_type empirical
_exptl_crystal_colour blue-green
_exptl_crystal_density_diffrn 2.12
_exptl_crystal_density_meas ?
_exptl_crystal_description platelet
_exptl_crystal_F_000 534
_exptl_crystal_size_max 0.30
_exptl_crystal_size_mid 0.30
_exptl_crystal_size_min 0.10
_refine_diff_density_max 1.7142
_refine_diff_density_min -0.7309
_refine_ls_extinction_method none
_refine_ls_goodness_of_fit_obs 1.952
_refine_ls_hydrogen_treatment riding
_refine_ls_matrix_type full
_refine_ls_number_parameters 215
_refine_ls_number_reflns 2748
_refine_ls_number_restraints 4
_refine_ls_R_factor_obs 0.069
_refine_ls_shift/esd_max 0.022
_refine_ls_structure_factor_coef F
_refine_ls_weighting_details 'w = 4Fo^2^/ (\s^2^(Fo^2^) + 0.0016 Fo^4^)'
_refine_ls_weighting_scheme calc
_refine_ls_wR_factor_obs 0.075
_reflns_number_observed 2748
_reflns_number_total 3384
_reflns_observed_criterion >1.0\s(I)
_cod_data_source_file b001889i.txt
_cod_data_source_block GP32_22119
_cod_depositor_comments
;
The following automatic conversions were performed:

'_exptl_crystal_density_meas' value 'none' was changed to '?' - the
value is perceived as not measured.

Automatic conversion script
Id: cif_fix_values 3008 2015-01-20 13:52:24Z robertas 

The following automatic conversions were performed:

'_refine_ls_weighting_scheme' value '4Fo^2^/ (\s^2^(Fo^2^) + 0.0016
Fo^4^)' was changed to 'calc'. New tag '_refine_ls_weighting_details'
was created. The value of the new tag was set to 'w = 4Fo^2^/
(\s^2^(Fo^2^) + 0.0016 Fo^4^)'.

Automatic conversion script
Id: cif_fix_values 3143 2015-03-26 13:38:13Z robertas 
;
_cod_original_sg_symbol_H-M P-1
_cod_database_code 7009557

loop_
_space_group_symop_id
_space_group_symop_operation_xyz
1 x,y,z
2 -x,-y,-z

loop_
_atom_site_aniso_label
_atom_site_aniso_U_11
_atom_site_aniso_U_22
_atom_site_aniso_U_33
_atom_site_aniso_U_12
_atom_site_aniso_U_13
_atom_site_aniso_U_23
Cu 0.0216(3) 0.0268(3) 0.0164(3) -0.0078(2) -0.0044(2) 0.0006(3)
O11 0.039(2) 0.033(2) 0.026(2) -0.019(2) -0.009(2) -0.000(2)
C12 0.024(3) 0.025(3) 0.025(3) -0.006(2) -0.011(2) -0.001(2)
O13 0.033(2) 0.032(2) 0.024(2) -0.012(2) -0.002(2) -0.006(2)
C14 0.038(3) 0.037(3) 0.024(3) -0.018(2) -0.006(2) -0.001(3)
Cl15 0.073(1) 0.0679(9) 0.048(1) -0.0511(7) -0.0009(8) -0.0153(8)
Cl16 0.085(1) 0.060(1) 0.0268(7) -0.0433(7) -0.0145(7) -0.0033(7)
Cl17 0.054(1) 0.043(1) 0.062(1) 0.008(1) -0.004(1) -0.007(1)
O21 0.029(2) 0.043(3) 0.031(2) -0.010(2) -0.014(2) 0.008(2)
C22 0.030(3) 0.030(3) 0.028(3) -0.005(2) -0.015(2) -0.001(2)
O23 0.029(2) 0.040(3) 0.032(2) -0.007(2) -0.016(2) 0.005(2)
C24 0.041(4) 0.033(4) 0.042(4) -0.012(3) -0.027(3) 0.015(4)
Cl25 0.054(1) 0.057(1) 0.108(2) -0.023(1) -0.047(1) 0.053(1)
Cl26 0.027(1) 0.097(2) 0.072(2) -0.003(1) -0.017(1) 0.025(2)
Cl27 0.107(2) 0.100(2) 0.084(1) -0.018(1) -0.065(1) -0.021(1)
O31 0.034(2) 0.038(2) 0.021(2) -0.018(2) -0.003(2) -0.000(2)
C32 0.033(3) 0.033(3) 0.032(3) -0.010(3) -0.009(2) -0.001(3)
O33 0.097(3) 0.051(3) 0.031(2) -0.049(2) -0.015(2) 0.003(2)
C34 0.030(3) 0.029(3) 0.029(3) -0.012(2) -0.010(2) 0.000(3)
Cl35 0.0667(9) 0.086(1) 0.044(1) -0.0565(7) -0.0125(7) 0.0062(9)
Cl36 0.084(1) 0.067(1) 0.0264(9) -0.028(1) 0.0011(9) -0.0090(8)
Cl37 0.058(1) 0.056(1) 0.095(2) 0.005(1) -0.031(1) 0.019(1)

loop_
_atom_site_label
_atom_site_fract_x
_atom_site_fract_y
_atom_site_fract_z
_atom_site_U_iso_or_equiv
_atom_site_thermal_displace_type
Cu 0.39675(9) 0.43902(8) 0.10041(7) 0.0222(2) Ueq
O11 0.3877(5) 0.6027(5) 0.1929(4) 0.031(1) Ueq
C12 0.4623(7) 0.6985(7) 0.1369(6) 0.024(2) Ueq
O13 0.5595(5) 0.7051(5) 0.0209(4) 0.030(1) Ueq
C14 0.4234(8) 0.8277(7) 0.2199(6) 0.032(2) Ueq
Cl15 0.5767(2) 0.9184(2) 0.1621(2) 0.0597(6) Ueq
Cl16 0.3903(2) 0.7625(2) 0.3890(2) 0.0532(6) Ueq
Cl17 0.2489(3) 0.9446(2) 0.2012(2) 0.0622(8) Ueq
O21 0.5867(5) 0.3332(5) 0.1439(4) 0.035(1) Ueq
C22 0.7227(7) 0.3566(7) 0.0766(6) 0.029(2) Ueq
O23 0.2370(5) 0.5637(5) 0.0281(4) 0.034(1) Ueq
C24 0.847(1) 0.288(1) 0.1423(8) 0.037(3) Ueq
Cl25 0.8174(3) 0.1266(3) 0.2395(3) 0.0739(9) Ueq
Cl26 1.0412(3) 0.2725(4) 0.0301(3) 0.073(1) Ueq
Cl27 0.8140(4) 0.4136(4) 0.2584(3) 0.087(1) Ueq
O31 0.2437(5) 0.3525(5) 0.2832(4) 0.031(1) Ueq
C32 0.2256(8) 0.3652(7) 0.3964(7) 0.033(2) Ueq
O33 0.2608(7) 0.4640(6) 0.4384(5) 0.056(2) Ueq
C34 0.1645(7) 0.2527(7) 0.5088(6) 0.029(2) Ueq
Cl35 0.0377(2) 0.1789(2) 0.4734(2) 0.0605(6) Ueq
Cl36 0.0673(3) 0.3217(3) 0.6651(2) 0.0623(8) Ueq
Cl37 0.3362(3) 0.1172(3) 0.5101(3) 0.0763(9) Ueq
H 0.2808 0.5405 0.3783 0.0507 Uiso
C24a 0.870(5) 0.233(5) 0.112(4) 0.05(1) Uiso
Cl25a 0.793(3) 0.231(3) 0.291(3) 0.155(9) Uiso
Cl26a 1.000(1) 0.344(1) 0.101(1) 0.062(3) Uiso
Cl27a 0.948(2) 0.104(1) 0.016(1) 0.070(4) Uiso

loop_
_geom_angle_atom_site_label_1
_geom_angle_atom_site_label_2
_geom_angle_atom_site_label_3
_geom_angle
_geom_angle_publ_flag
Cu Cu O11 82.0(1) ?
Cu Cu O13 85.9(1) ?
Cu Cu O21 83.0(1) ?
Cu Cu O23 85.6(1) ?
Cu Cu O31 170.7(1) ?
O11 Cu O13 167.9(1) ?
O11 Cu O21 87.5(2) ?
O11 Cu O23 90.5(2) ?
O11 Cu O31 90.1(1) ?
O13 Cu O21 90.1(2) ?
O13 Cu O23 89.5(2) ?
O13 Cu O31 101.8(1) ?
O21 Cu O23 168.5(1) ?
O21 Cu O31 91.8(1) ?
O23 Cu O31 99.5(1) ?
Cu O11 C12 123.4(3) ?
O11 C12 O13 127.5(5) ?
O11 C12 C14 115.8(4) ?
O13 C12 C14 116.7(4) ?
Cu O13 C12 121.1(3) ?
C12 C14 Cl15 111.9(3) ?
C12 C14 Cl16 109.4(3) ?
C12 C14 Cl17 105.3(3) ?
Cl15 C14 Cl16 109.5(3) ?
Cl15 C14 Cl17 110.2(3) ?
Cl16 C14 Cl17 110.5(3) ?
Cu O21 C22 122.2(3) ?
O21 C22 O23 128.8(5) ?
O21 C22 C24 114.2(5) ?
O23 C22 C24 116.8(5) ?
Cu O23 C22 120.2(3) ?
C22 C24 Cl25 112.9(5) ?
C22 C24 Cl26 112.8(5) ?
C22 C24 Cl27 104.6(5) ?
Cl25 C24 Cl26 113.0(5) ?
Cl25 C24 Cl27 105.2(5) ?
Cl26 C24 Cl27 107.5(5) ?
Cu O31 C32 129.2(3) ?
O31 C32 O33 127.4(5) ?
O31 C32 C34 120.4(5) ?
O33 C32 C34 112.1(4) ?
C32 O33 H 114.49 ?
C32 C34 Cl35 110.3(4) ?
C32 C34 Cl36 113.4(4) ?
C32 C34 Cl37 104.4(4) ?
Cl35 C34 Cl36 109.4(3) ?
Cl35 C34 Cl37 109.4(3) ?
Cl36 C34 Cl37 109.7(3) ?
Cl25a C24a Cl26a 90(2) ?
Cl25a C24a Cl27a 132(3) ?
Cl26a C24a Cl27a 115(3) ?

loop_
_geom_bond_atom_site_label_1
_geom_bond_atom_site_label_2
_geom_bond_distance
_geom_bond_publ_flag
Cu Cu 2.648(1) ?
Cu O11 1.995(3) ?
Cu O13 1.949(3) ?
Cu O21 1.956(3) ?
Cu O23 1.945(3) ?
Cu O31 2.143(3) ?
O11 C12 1.244(5) ?
C12 O13 1.245(5) ?
C12 C14 1.555(7) ?
C14 Cl15 1.747(5) ?
C14 Cl16 1.764(5) ?
C14 Cl17 1.754(6) ?
O21 C22 1.265(6) ?
C22 O23 1.240(6) ?
C22 C24 1.522(9) ?
C24 Cl25 1.739(8) ?
C24 Cl26 1.738(9) ?
C24 Cl27 1.79(1) ?
O31 C32 1.202(6) ?
C32 O33 1.300(6) ?
C32 C34 1.524(7) ?
O33 H 0.9000 ?
C34 Cl35 1.734(5) ?
C34 Cl36 1.750(5) ?
C34 Cl37 1.754(5) ?
C24a Cl25a 1.80(5) ?
C24a Cl26a 1.80(4) ?
C24a Cl27a 1.60(4) ?
H O11 1.9440 ?

loop_
_cod_changelog_entry_id
_cod_changelog_entry_author
_cod_changelog_entry_date
_cod_changelog_entry_text
1 'Vaitkus, Antanas' 2022-09-15T15:50:00+03:00
;
 Added an explicit space group operation list and updated space group
 information.
;
